data_2228431
loop_
_publ_author_name
'Gurumoorthy, Anuradha'
'Gopalsamy, Vasuki'
'\"Unl\"uer, Dilek'
'K\"or, G\"ulcan'
'Ramamurthi, K.'

_publ_section_title
;
 4-[3-(1<i>H</i>-Imidazol-1-yl)propyl]-3-methyl-5-(thiophen-2-ylmethyl)-4<i>H</i>-1,2,4-triazole
 monohydrate
;
_journal_coeditor_code JH2226
_journal_issue 12
_journal_name_full 'Acta Crystallographica Section E'
_journal_page_first o3150
_journal_page_last o3151
_journal_paper_doi 10.1107/S160053681004571X
_journal_volume 66
_journal_year 2010
_chemical_formula_iupac 'C14 H17 N5 S , H2 O'
_chemical_formula_moiety 'C14 H17 N5 S , (H2 O)'
_chemical_formula_sum 'C14 H19 N5 O S'
_chemical_formula_weight 305.40
_chemical_name_systematic
;
4-[3-(1<i>H</i>-Imidazol-1-yl)propyl]-3-methyl-5-(thiophen-2-ylmethyl)-
4<i>H</i>-1,2,4-triazole monohydrate
;
_space_group_IT_number 14
_symmetry_cell_setting monoclinic
_symmetry_space_group_name_Hall '-P 2ybc'
_symmetry_space_group_name_H-M 'P 1 21/c 1'
_atom_sites_solution_hydrogens geom
_atom_sites_solution_primary direct
_atom_sites_solution_secondary difmap
_audit_creation_method SHELXL-97
_cell_angle_alpha 90.00
_cell_angle_beta 99.360(12)
_cell_angle_gamma 90.00
_cell_formula_units_Z 4
_cell_length_a 9.5584(12)
_cell_length_b 9.4873(10)
_cell_length_c 17.644(3)
_cell_measurement_reflns_used 25
_cell_measurement_temperature 293(2)
_cell_measurement_theta_max 30
_cell_measurement_theta_min 20
_cell_volume 1578.7(4)
_computing_cell_refinement 'CAD-4 EXPRESS (Enraf--Nonius, 1994)'
_computing_data_collection 'CAD-4 EXPRESS (Enraf--Nonius, 1994)'
_computing_data_reduction 'MolEN (Fair, 1990)'
_computing_molecular_graphics 'PLATON (Spek, 2009) and ZORTEP (Zsolnai, 1997)'
_computing_publication_material 'SHELXL97 (Sheldrick, 2008)'
_computing_structure_refinement 'SHELXL97 (Sheldrick, 2008)'
_computing_structure_solution 'SHELXS97 (Sheldrick, 2008)'
_diffrn_ambient_temperature 293(2)
_diffrn_detector_area_resol_mean 2
_diffrn_measured_fraction_theta_full 1.000
_diffrn_measured_fraction_theta_max 1.000
_diffrn_measurement_device_type 'Enraf--Nonius CAD-4'
_diffrn_measurement_method \w-2\q
_diffrn_radiation_monochromator graphite
_diffrn_radiation_source 'fine-focus sealed tube'
_diffrn_radiation_type CuK\a
_diffrn_radiation_wavelength 1.54180
_diffrn_reflns_av_R_equivalents 0.0163
_diffrn_reflns_av_sigmaI/netI 0.0175
_diffrn_reflns_limit_h_max 11
_diffrn_reflns_limit_h_min 0
_diffrn_reflns_limit_k_max 11
_diffrn_reflns_limit_k_min 0
_diffrn_reflns_limit_l_max 20
_diffrn_reflns_limit_l_min -20
_diffrn_reflns_number 2855
_diffrn_reflns_theta_full 64.93
_diffrn_reflns_theta_max 64.93
_diffrn_reflns_theta_min 4.69
_diffrn_standards_decay_% 0
_diffrn_standards_interval_time 3600
_exptl_absorpt_coefficient_mu 1.878
_exptl_absorpt_correction_T_max 0.7052
_exptl_absorpt_correction_T_min 0.6028
_exptl_absorpt_correction_type psi-scan
_exptl_absorpt_process_details
;
(North <i>et al.</i>, 1968)
;
_exptl_crystal_colour colourless
_exptl_crystal_density_diffrn 1.285
_exptl_crystal_density_method 'not measured'
_exptl_crystal_description block
_exptl_crystal_F_000 648
_exptl_crystal_size_max 0.30
_exptl_crystal_size_mid 0.25
_exptl_crystal_size_min 0.20
_refine_diff_density_max 0.313
_refine_diff_density_min -0.336
_refine_ls_extinction_coef 0.042(2)
_refine_ls_extinction_expression Fc^*^=kFc[1+0.001xFc^2^\l^3^/sin(2\q)]^-1/4^
_refine_ls_extinction_method 'SHELXL97 (Sheldrick, 2008)'
_refine_ls_goodness_of_fit_ref 1.121
_refine_ls_hydrogen_treatment mixed
_refine_ls_matrix_type full
_refine_ls_number_parameters 200
_refine_ls_number_reflns 2679
_refine_ls_number_restraints 3
_refine_ls_restrained_S_all 1.121
_refine_ls_R_factor_all 0.0574
_refine_ls_R_factor_gt 0.0510
_refine_ls_shift/su_max 0.001
_refine_ls_shift/su_mean 0.000
_refine_ls_structure_factor_coef Fsqd
_refine_ls_weighting_details 'calc w=1/[\s^2^(Fo^2^)+(0.0774P)^2^+0.5509P] where P=(Fo^2^+2Fc^2^)/3'
_refine_ls_weighting_scheme calc
_refine_ls_wR_factor_gt 0.1309
_refine_ls_wR_factor_ref 0.1367
_reflns_number_gt 2336
_reflns_number_total 2679
_reflns_threshold_expression I>2sigma(I)
_cod_data_source_file jh2226.cif
_cod_data_source_block I
_cod_original_sg_symbol_H-M 'P 21/c'
_cod_database_code 2228431
_cod_database_fobs_code 2228431

loop_
_symmetry_equiv_pos_as_xyz
'x, y, z'
'-x, y+1/2, -z+1/2'
'-x, -y, -z'
'x, -y-1/2, z-1/2'

loop_
_atom_site_type_symbol
_atom_site_label
_atom_site_fract_x
_atom_site_fract_y
_atom_site_fract_z
_atom_site_U_iso_or_equiv
_atom_site_adp_type
_atom_site_calc_flag
_atom_site_refinement_flags
_atom_site_occupancy
_atom_site_disorder_assembly
_atom_site_disorder_group
S S1 0.37723(6) 0.43126(6) 0.61955(4) 0.0582(3) Uani d . 1 . .
N N3 0.39660(16) 0.21826(17) 0.81129(9) 0.0356(4) Uani d . 1 . .
N N1 0.61089(18) 0.2561(2) 0.78623(10) 0.0442(5) Uani d . 1 . .
N N4 0.01247(18) -0.0268(2) 0.74184(11) 0.0456(5) Uani d . 1 . .
N N2 0.60666(18) 0.29618(19) 0.86153(10) 0.0437(5) Uani d . 1 . .
C C4 0.3386(2) 0.2567(2) 0.62899(11) 0.0410(5) Uani d . 1 . .
C C7 0.4785(2) 0.2729(2) 0.87518(11) 0.0393(5) Uani d . 1 . .
N N5 -0.1397(2) 0.0259(3) 0.63795(14) 0.0662(6) Uani d . 1 . .
C C9 0.2487(2) 0.1719(2) 0.80399(12) 0.0410(5) Uani d . 1 . .
H H9A 0.2041 0.1797 0.7507 0.049 Uiso calc R 1 . .
H H9B 0.1983 0.2336 0.8342 0.049 Uiso calc R 1 . .
C C5 0.4407(2) 0.1592(2) 0.67757(12) 0.0465(5) Uani d . 1 . .
H H5A 0.3968 0.0672 0.6789 0.056 Uiso calc R 1 . .
H H5B 0.5246 0.1482 0.6537 0.056 Uiso calc R 1 . .
C C3 0.2087(2) 0.2246(3) 0.58660(12) 0.0494(6) Uani d . 1 . .
H H3 0.1678 0.1355 0.5844 0.059 Uiso calc R 1 . .
C C12 0.0596(2) -0.0922(3) 0.68159(14) 0.0501(6) Uani d . 1 . .
H H12 0.1401 -0.1480 0.6836 0.060 Uiso calc R 1 . .
C C8 0.4268(3) 0.3028(3) 0.94823(13) 0.0592(7) Uani d . 1 . .
H H8A 0.5039 0.3365 0.9855 0.089 Uiso calc R 1 . .
H H8B 0.3892 0.2180 0.9668 0.089 Uiso calc R 1 . .
H H8C 0.3538 0.3731 0.9397 0.089 Uiso calc R 1 . .
C C10 0.2361(2) 0.0211(2) 0.83060(12) 0.0446(5) Uani d . 1 . .
H H10A 0.2792 0.0138 0.8842 0.053 Uiso calc R 1 . .
H H10B 0.2880 -0.0403 0.8011 0.053 Uiso calc R 1 . .
C C6 0.4841(2) 0.2100(2) 0.75747(11) 0.0372(5) Uani d . 1 . .
C C2 0.1441(2) 0.3447(3) 0.54633(14) 0.0570(6) Uani d . 1 . .
H H2 0.0564 0.3420 0.5145 0.068 Uiso calc R 1 . .
C C1 0.2227(3) 0.4610(3) 0.55909(15) 0.0586(6) Uani d . 1 . .
H H1 0.1960 0.5483 0.5374 0.070 Uiso calc R 1 . .
C C13 -0.0351(3) -0.0591(3) 0.61877(15) 0.0588(7) Uani d . 1 . .
H H13 -0.0299 -0.0897 0.5692 0.071 Uiso calc R 1 . .
C C11 0.0822(2) -0.0285(3) 0.82172(13) 0.0548(6) Uani d . 1 . .
H H11A 0.0798 -0.1236 0.8417 0.066 Uiso calc R 1 . .
H H11B 0.0305 0.0320 0.8518 0.066 Uiso calc R 1 . .
C C14 -0.1074(2) 0.0419(3) 0.71219(17) 0.0590(7) Uani d . 1 . .
H H14 -0.1611 0.0948 0.7413 0.071 Uiso calc R 1 . .
O O1W 0.8146(3) 0.2886(3) 1.00449(18) 0.1142(11) Uani d D 1 . .
H H1W 0.758(3) 0.312(4) 0.9581(11) 0.111(13) Uiso d D 1 . .
H H2W 0.801(5) 0.341(5) 1.0473(14) 0.16(2) Uiso d D 1 . .

loop_
_atom_site_aniso_label
_atom_site_aniso_U_11
_atom_site_aniso_U_22
_atom_site_aniso_U_33
_atom_site_aniso_U_12
_atom_site_aniso_U_13
_atom_site_aniso_U_23
S1 0.0574(4) 0.0422(4) 0.0688(5) -0.0088(2) -0.0084(3) -0.0012(3)
N3 0.0323(8) 0.0379(9) 0.0360(8) 0.0000(7) 0.0033(6) 0.0008(7)
N1 0.0393(9) 0.0478(11) 0.0460(10) -0.0052(8) 0.0085(7) 0.0062(8)
N4 0.0333(9) 0.0503(11) 0.0529(11) -0.0075(8) 0.0058(7) 0.0015(8)
N2 0.0399(9) 0.0454(10) 0.0439(9) -0.0064(8) 0.0011(7) 0.0028(8)
C4 0.0495(11) 0.0409(11) 0.0327(10) -0.0069(9) 0.0067(8) -0.0032(8)
C7 0.0404(10) 0.0398(11) 0.0361(10) -0.0002(8) 0.0017(8) 0.0022(8)
N5 0.0560(13) 0.0636(14) 0.0717(14) -0.0045(11) -0.0115(11) 0.0065(11)
C9 0.0293(10) 0.0478(12) 0.0450(11) 0.0017(8) 0.0031(8) 0.0009(9)
C5 0.0562(13) 0.0422(12) 0.0415(11) 0.0023(10) 0.0093(10) -0.0024(9)
C3 0.0529(13) 0.0553(14) 0.0406(11) -0.0170(10) 0.0090(9) -0.0014(10)
C12 0.0404(11) 0.0507(13) 0.0604(14) -0.0112(10) 0.0117(10) -0.0003(11)
C8 0.0567(14) 0.0789(18) 0.0412(12) -0.0017(13) 0.0053(10) -0.0093(11)
C10 0.0368(11) 0.0516(13) 0.0440(11) -0.0037(9) 0.0025(8) 0.0046(9)
C6 0.0394(10) 0.0334(10) 0.0393(10) 0.0016(8) 0.0081(8) 0.0050(8)
C2 0.0408(12) 0.0800(18) 0.0484(13) -0.0049(11) 0.0021(10) -0.0044(12)
C1 0.0578(14) 0.0577(15) 0.0579(14) 0.0098(12) 0.0017(11) 0.0059(11)
C13 0.0603(15) 0.0606(15) 0.0547(14) -0.0212(12) 0.0066(11) -0.0003(11)
C11 0.0428(12) 0.0710(16) 0.0514(13) -0.0128(11) 0.0103(10) 0.0055(11)
C14 0.0404(12) 0.0542(15) 0.0798(18) -0.0017(10) 0.0017(11) -0.0041(12)
O1W 0.1007(18) 0.106(2) 0.113(2) 0.0367(15) -0.0494(16) -0.0440(17)

loop_
_atom_type_symbol
_atom_type_description
_atom_type_scat_dispersion_real
_atom_type_scat_dispersion_imag
_atom_type_scat_source
C C 0.0181 0.0091 'International Tables Vol C Tables 4.2.6.8 and 6.1.1.4'
H H 0.0000 0.0000 'International Tables Vol C Tables 4.2.6.8 and 6.1.1.4'
N N 0.0311 0.0180 'International Tables Vol C Tables 4.2.6.8 and 6.1.1.4'
S S 0.3331 0.5567 'International Tables Vol C Tables 4.2.6.8 and 6.1.1.4'
O O 0.0492 0.0322 'International Tables Vol C Tables 4.2.6.8 and 6.1.1.4'

loop_
_geom_angle_atom_site_label_1
_geom_angle_atom_site_label_2
_geom_angle_atom_site_label_3
_geom_angle_site_symmetry_1
_geom_angle_site_symmetry_3
_geom_angle
_geom_angle_publ_flag
C1 S1 C4 . . 92.43(12) ?
C7 N3 C6 . . 105.21(16) ?
C7 N3 C9 . . 126.96(17) ?
C6 N3 C9 . . 127.76(17) ?
C6 N1 N2 . . 107.03(16) ?
C14 N4 C12 . . 106.5(2) ?
C14 N4 C11 . . 127.4(2) ?
C12 N4 C11 . . 126.1(2) ?
C7 N2 N1 . . 107.71(16) ?
C3 C4 C5 . . 128.1(2) ?
C3 C4 S1 . . 110.58(17) ?
C5 C4 S1 . . 121.31(16) ?
N2 C7 N3 . . 109.94(18) ?
N2 C7 C8 . . 125.73(19) ?
N3 C7 C8 . . 124.32(19) ?
C14 N5 C13 . . 104.7(2) ?
N3 C9 C10 . . 112.32(16) ?
N3 C9 H9A . . 109.1 ?
C10 C9 H9A . . 109.1 ?
N3 C9 H9B . . 109.1 ?
C10 C9 H9B . . 109.1 ?
H9A C9 H9B . . 107.9 ?
C6 C5 C4 . . 113.35(18) ?
C6 C5 H5A . . 108.9 ?
C4 C5 H5A . . 108.9 ?
C6 C5 H5B . . 108.9 ?
C4 C5 H5B . . 108.9 ?
H5A C5 H5B . . 107.7 ?
C4 C3 C2 . . 111.9(2) ?
C4 C3 H3 . . 124.1 ?
C2 C3 H3 . . 124.1 ?
C13 C12 N4 . . 105.7(2) ?
C13 C12 H12 . . 127.1 ?
N4 C12 H12 . . 127.1 ?
C7 C8 H8A . . 109.5 ?
C7 C8 H8B . . 109.5 ?
H8A C8 H8B . . 109.5 ?
C7 C8 H8C . . 109.5 ?
H8A C8 H8C . . 109.5 ?
H8B C8 H8C . . 109.5 ?
C9 C10 C11 . . 112.50(19) ?
C9 C10 H10A . . 109.1 ?
C11 C10 H10A . . 109.1 ?
C9 C10 H10B . . 109.1 ?
C11 C10 H10B . . 109.1 ?
H10A C10 H10B . . 107.8 ?
N1 C6 N3 . . 110.11(17) ?
N1 C6 C5 . . 125.08(18) ?
N3 C6 C5 . . 124.80(18) ?
C1 C2 C3 . . 112.9(2) ?
C1 C2 H2 . . 123.5 ?
C3 C2 H2 . . 123.5 ?
C2 C1 S1 . . 112.2(2) ?
C2 C1 H1 . . 123.9 ?
S1 C1 H1 . . 123.9 ?
C12 C13 N5 . . 110.7(2) ?
C12 C13 H13 . . 124.7 ?
N5 C13 H13 . . 124.7 ?
N4 C11 C10 . . 112.13(18) ?
N4 C11 H11A . . 109.2 ?
C10 C11 H11A . . 109.2 ?
N4 C11 H11B . . 109.2 ?
C10 C11 H11B . . 109.2 ?
H11A C11 H11B . . 107.9 ?
N5 C14 N4 . . 112.3(2) ?
N5 C14 H14 . . 123.8 ?
N4 C14 H14 . . 123.8 ?
H1W O1W H2W . . 116.6(17) ?

loop_
_geom_bond_atom_site_label_1
_geom_bond_atom_site_label_2
_geom_bond_site_symmetry_2
_geom_bond_distance
_geom_bond_publ_flag
S1 C1 . 1.699(3) ?
S1 C4 . 1.711(2) ?
N3 C7 . 1.365(3) ?
N3 C6 . 1.366(3) ?
N3 C9 . 1.466(2) ?
N1 C6 . 1.311(3) ?
N1 N2 . 1.389(3) ?
N4 C14 . 1.348(3) ?
N4 C12 . 1.369(3) ?
N4 C11 . 1.458(3) ?
N2 C7 . 1.306(3) ?
C4 C3 . 1.376(3) ?
C4 C5 . 1.507(3) ?
C7 C8 . 1.481(3) ?
N5 C14 . 1.305(4) ?
N5 C13 . 1.369(4) ?
C9 C10 . 1.516(3) ?
C9 H9A . 0.9700 ?
C9 H9B . 0.9700 ?
C5 C6 . 1.484(3) ?
C5 H5A . 0.9700 ?
C5 H5B . 0.9700 ?
C3 C2 . 1.429(4) ?
C3 H3 . 0.9300 ?
C12 C13 . 1.349(4) ?
C12 H12 . 0.9300 ?
C8 H8A . 0.9600 ?
C8 H8B . 0.9600 ?
C8 H8C . 0.9600 ?
C10 C11 . 1.528(3) ?
C10 H10A . 0.9700 ?
C10 H10B . 0.9700 ?
C2 C1 . 1.333(4) ?
C2 H2 . 0.9300 ?
C1 H1 . 0.9300 ?
C13 H13 . 0.9300 ?
C11 H11A . 0.9700 ?
C11 H11B . 0.9700 ?
C14 H14 . 0.9300 ?
O1W H1W . 0.933(10) ?
O1W H2W . 0.931(10) ?

loop_
_geom_hbond_atom_site_label_D
_geom_hbond_atom_site_label_H
_geom_hbond_atom_site_label_A
_geom_hbond_site_symmetry_A
_geom_hbond_distance_DH
_geom_hbond_distance_HA
_geom_hbond_distance_DA
_geom_hbond_angle_DHA
O1W H2W N5 4_666 0.931(10) 2.04(2) 2.915(4) 155(4)
O1W H1W N2 . 0.933(10) 2.051(17) 2.948(3) 161(4)

loop_
_geom_torsion_atom_site_label_1
_geom_torsion_atom_site_label_2
_geom_torsion_atom_site_label_3
_geom_torsion_atom_site_label_4
_geom_torsion_site_symmetry_1
_geom_torsion_site_symmetry_2
_geom_torsion_site_symmetry_3
_geom_torsion_site_symmetry_4
_geom_torsion
_geom_torsion_publ_flag
C6 N1 N2 C7 . . . . 0.0(2) ?
C1 S1 C4 C3 . . . . -0.50(17) ?
C1 S1 C4 C5 . . . . 178.72(18) ?
N1 N2 C7 N3 . . . . 0.0(2) ?
N1 N2 C7 C8 . . . . -179.0(2) ?
C6 N3 C7 N2 . . . . -0.1(2) ?
C9 N3 C7 N2 . . . . 177.05(18) ?
C6 N3 C7 C8 . . . . 179.0(2) ?
C9 N3 C7 C8 . . . . -3.9(3) ?
C7 N3 C9 C10 . . . . -85.2(2) ?
C6 N3 C9 C10 . . . . 91.3(2) ?
C3 C4 C5 C6 . . . . -126.8(2) ?
S1 C4 C5 C6 . . . . 54.2(2) ?
C5 C4 C3 C2 . . . . -178.5(2) ?
S1 C4 C3 C2 . . . . 0.7(2) ?
C14 N4 C12 C13 . . . . 0.0(2) ?
C11 N4 C12 C13 . . . . -178.3(2) ?
N3 C9 C10 C11 . . . . -178.95(18) ?
N2 N1 C6 N3 . . . . 0.0(2) ?
N2 N1 C6 C5 . . . . 178.65(19) ?
C7 N3 C6 N1 . . . . 0.0(2) ?
C9 N3 C6 N1 . . . . -177.03(18) ?
C7 N3 C6 C5 . . . . -178.63(19) ?
C9 N3 C6 C5 . . . . 4.3(3) ?
C4 C5 C6 N1 . . . . -110.2(2) ?
C4 C5 C6 N3 . . . . 68.3(3) ?
C4 C3 C2 C1 . . . . -0.6(3) ?
C3 C2 C1 S1 . . . . 0.2(3) ?
C4 S1 C1 C2 . . . . 0.2(2) ?
N4 C12 C13 N5 . . . . 0.3(3) ?
C14 N5 C13 C12 . . . . -0.5(3) ?
C14 N4 C11 C10 . . . . -123.4(3) ?
C12 N4 C11 C10 . . . . 54.5(3) ?
C9 C10 C11 N4 . . . . 61.6(3) ?
C13 N5 C14 N4 . . . . 0.5(3) ?
C12 N4 C14 N5 . . . . -0.3(3) ?
C11 N4 C14 N5 . . . . 177.9(2) ?
C3 C4 C5 C6 . . . . -126.8(2) ?
S1 C4 C5 C6 . . . . 54.2(2) ?
C4 C5 C6 N3 . . . . 68.3(3) ?
C4 C5 C6 N1 . . . . -110.2(2) ?
C5 C6 N3 C9 . . . . 4.3(3) ?
C6 N3 C9 C10 . . . . 91.3(2) ?
N3 C9 C10 C11 . . . . -178.95(18) ?
C9 C10 C11 N4 . . . . 61.6(3) ?
C10 C11 N4 C12 . . . . 54.5(3) ?
C10 C11 N4 C14 . . . . -123.4(3) ?
C8 C7 N3 C9 . . . . -3.9(3) ?
C7 N3 C9 C10 . . . . -85.2(2) ?

loop_
_cod_related_entry_id
_cod_related_entry_database
_cod_related_entry_code
1 ChemSpider 30656370
